data_7243499
loop_
_publ_author_name
'Ma, Zhi Long'
'Wang, Meng Chen'
'Tian, Li'
'Liu, Zhong Yi'

_publ_section_title
;
 Solvent-controlled metal coordination polymers of Co(ii) with different
 topological structures and properties
;
_journal_issue 41
_journal_name_full CrystEngComm
_journal_page_first 7253
_journal_page_last 7261
_journal_paper_doi 10.1039/D1CE01093J
_journal_volume 23
_journal_year 2021
_chemical_formula_moiety 'C36 H22 Co3 N18 O14'
_chemical_formula_sum 'C36 H22 Co3 N18 O14'
_chemical_formula_weight 1107.50
_space_group_crystal_system triclinic
_space_group_IT_number 2
_space_group_name_Hall '-P 1'
_space_group_name_H-M_alt 'P -1'
_atom_sites_solution_hydrogens mixed
_atom_sites_solution_primary dual
_audit_block_doi 10.5517/ccdc.csd.cc28lmdx
_audit_creation_date 2021-07-15
_audit_creation_method
;
Olex2 1.2-beta
(compiled 2018.05.29 svn.r3508 for OlexSys, GUI svn.r5506)
;
_audit_update_record
;
2021-08-16 deposited with the CCDC.	2021-09-07 downloaded from the CCDC.
;
_cell_angle_alpha 71.806(6)
_cell_angle_beta 86.047(6)
_cell_angle_gamma 88.735(6)
_cell_formula_units_Z 1
_cell_length_a 10.3709(7)
_cell_length_b 10.4034(8)
_cell_length_c 13.8572(9)
_cell_measurement_reflns_used 3445
_cell_measurement_temperature 293(2)
_cell_measurement_theta_max 27.4130
_cell_measurement_theta_min 2.4270
_cell_volume 1416.96(18)
_computing_cell_refinement 'CrysAlisPro 1.171.40.84a (Rigaku OD, 2020)'
_computing_data_collection 'CrysAlisPro 1.171.40.84a (Rigaku OD, 2020)'
_computing_data_reduction 'CrysAlisPro 1.171.40.84a (Rigaku OD, 2020)'
_computing_molecular_graphics 'Olex2 (Dolomanov et al., 2009)'
_computing_publication_material 'Olex2 (Dolomanov et al., 2009)'
_computing_structure_refinement 'ShelXL (Sheldrick, 2015)'
_computing_structure_solution 'ShelXT (Sheldrick, 2015)'
_diffrn_ambient_temperature 293(2)
_diffrn_detector 'CCD plate'
_diffrn_detector_area_resol_mean 5.2740
_diffrn_detector_type AtlasS2
_diffrn_measured_fraction_theta_full 0.998
_diffrn_measured_fraction_theta_max 0.998
_diffrn_measurement_details
;
List of Runs (angles in degrees, time in seconds):

  # Type    Start    End  Width  t~exp~   \w     \q     \k     \f   Frames
#--------------------------------------------------------------------------
  1  \w    -41.00 -15.00   1.00   44.58    --  -10.61  77.00  90.00   26
  2  \w     -7.00  28.00   1.00   44.58    --  -10.61 -99.00-120.00   35
  3  \w     -9.00  51.00   1.00   44.58    --   11.47 -99.00  30.00   60
  4  \w     -2.00  86.00   1.00   44.58    --   11.47  38.00 -90.00   88
  5  \w    -68.00  39.00   1.00   44.58    --   11.47 -19.00  90.00  107
;
_diffrn_measurement_device 'four-circle diffractometer'
_diffrn_measurement_device_type 'SuperNova, Dual, Cu at home/near, AtlasS2'
_diffrn_measurement_method '\w scans'
_diffrn_orient_matrix_type 'CrysAlisPro convention (1999,Acta A55,543-557)'
_diffrn_orient_matrix_UB_11 -0.0010484000
_diffrn_orient_matrix_UB_12 -0.0636640000
_diffrn_orient_matrix_UB_13 0.0385914000
_diffrn_orient_matrix_UB_21 0.0680284000
_diffrn_orient_matrix_UB_22 -0.0050789000
_diffrn_orient_matrix_UB_23 -0.0075433000
_diffrn_orient_matrix_UB_31 0.0084268000
_diffrn_orient_matrix_UB_32 0.0327360000
_diffrn_orient_matrix_UB_33 0.0370043000
_diffrn_radiation_monochromator mirror
_diffrn_radiation_probe x-ray
_diffrn_radiation_type MoK\a
_diffrn_radiation_wavelength 0.71073
_diffrn_reflns_av_R_equivalents 0.0402
_diffrn_reflns_av_unetI/netI 0.0733
_diffrn_reflns_Laue_measured_fraction_full 0.998
_diffrn_reflns_Laue_measured_fraction_max 0.998
_diffrn_reflns_limit_h_max 12
_diffrn_reflns_limit_h_min -10
_diffrn_reflns_limit_k_max 12
_diffrn_reflns_limit_k_min -12
_diffrn_reflns_limit_l_max 16
_diffrn_reflns_limit_l_min -16
_diffrn_reflns_number 10585
_diffrn_reflns_point_group_measured_fraction_full 0.998
_diffrn_reflns_point_group_measured_fraction_max 0.998
_diffrn_reflns_theta_full 25.004
_diffrn_reflns_theta_max 25.004
_diffrn_reflns_theta_min 1.968
_diffrn_source 'micro-focus sealed X-ray tube'
_diffrn_source_type 'SuperNova (Mo) X-ray Source'
_exptl_absorpt_coefficient_mu 0.936
_exptl_absorpt_correction_T_max 1.00000
_exptl_absorpt_correction_T_min 0.74859
_exptl_absorpt_correction_type multi-scan
_exptl_absorpt_process_details
;
CrysAlisPro 1.171.40.84a (Rigaku Oxford Diffraction, 2020)
Empirical absorption correction using spherical harmonics,
implemented in SCALE3 ABSPACK scaling algorithm.
;
_exptl_crystal_colour violet
_exptl_crystal_colour_primary violet
_exptl_crystal_density_diffrn 1.298
_exptl_crystal_description block
_exptl_crystal_F_000 557
_exptl_crystal_size_max 0.18
_exptl_crystal_size_mid 0.17
_exptl_crystal_size_min 0.16
_platon_squeeze_details
;
TITL A210714C         P -1         R = 0.14
CELL   10.3709   10.4034   13.8572     71.81     86.05     88.74
SPGR P-1
# Solvent Accessible Volume =       552
# Electrons Found in S.A.V. =       252
# Note: Atoms in Void are Labelled as Cxxx and Qxxx for all Others
C101 0.057 0.662 0.202 !       9.29 eA-3
C102 0.030 0.689 0.294 !       5.73 eA-3
C103 0.574 0.656 0.089 !       4.04 eA-3
C104 0.551 0.801 0.024 !       3.38 eA-3
C105 0.105 0.590 0.263 !       3.29 eA-3
C106 0.080 0.462 0.258 !       2.71 eA-3
C107 0.720 0.661 0.137 !       2.19 eA-3
C108 0.223 0.660 0.174 !       2.19 eA-3
C109 0.907 0.402 0.037 !       1.97 eA-3
C110 0.694 0.687 0.037 !       1.86 eA-3
C111 0.853 0.417 0.033 !       1.83 eA-3
C112 0.273 0.408 0.008 !       1.63 eA-3
C113 0.662 0.585 0.027 !       1.40 eA-3
C114 0.394 0.629 0.113 !       1.36 eA-3
C115 0.249 0.781 0.198 !       1.22 eA-3
C116 0.439 0.587 0.059 !       1.16 eA-3
C117 0.504 0.532 0.039 !       1.14 eA-3
C118 0.317 0.659 0.125 !       1.09 eA-3
C119 0.113 0.631 0.131 !       1.08 eA-3
Q120 0.997 0.060 0.477 !       1.08 eA-3
Q121 0.156 0.370 0.096 !       1.07 eA-3
C122 0.966 0.340 0.133 !       1.06 eA-3
Q123 0.272 0.558 0.205 !       0.97 eA-3
Q124 0.453 0.718 0.405 !       0.95 eA-3
Q125 0.293 0.350 0.476 !       0.95 eA-3
Q126 0.029 0.969 0.484 !       0.95 eA-3
C127 0.090 0.424 0.061 !       0.93 eA-3
Q128 0.430 0.439 0.391 !       0.93 eA-3
C129 0.328 0.561 0.114 !       0.92 eA-3
C130 0.844 0.692 0.149 !       0.91 eA-3
C131 1.000 0.500 0.000 !       0.90 eA-3
Q132 0.414 0.529 0.406 !       0.88 eA-3
Q133 0.819 0.185 0.419 !       0.87 eA-3
Q134 0.400 0.399 0.043 !       0.86 eA-3
Q135 0.484 0.496 0.329 !       0.86 eA-3
Q136 0.118 0.756 0.419 !       0.85 eA-3
C137 0.749 0.500 0.122 !       0.83 eA-3
C138 0.883 0.594 0.149 !       0.82 eA-3
Q139 0.836 0.588 0.428 !       0.82 eA-3
Q140 0.694 0.342 0.027 !       0.81 eA-3
Q141 0.501 0.217 0.163 !       0.79 eA-3
C142 0.927 0.551 0.008 !       0.79 eA-3
Q143 1.003 0.434 0.353 !       0.78 eA-3
Q144 0.453 0.221 0.354 !       0.78 eA-3
Q145 0.770 0.565 0.486 !       0.78 eA-3
Q146 0.341 0.441 0.092 !       0.78 eA-3
Q147 0.759 0.374 0.419 !       0.77 eA-3
Q148 0.595 0.338 0.021 !       0.76 eA-3
Q149 0.504 0.308 0.038 !       0.75 eA-3
C150 0.896 0.475 0.154 !       0.74 eA-3
C151 0.667 0.435 0.039 !       0.74 eA-3
C152 0.638 0.401 0.030 !       0.73 eA-3
C153 0.891 0.588 0.251 !       0.73 eA-3
Q154 0.091 0.729 0.040 !       0.73 eA-3
Q155 0.440 0.283 0.333 !       0.72 eA-3
Q156 0.663 0.405 0.111 !       0.72 eA-3
C157 0.072 0.662 0.063 !       0.71 eA-3
Q158 0.750 0.598 0.419 !       0.70 eA-3
Q159 0.993 0.032 0.095 !       0.68 eA-3
C160 0.835 0.563 0.081 !       0.68 eA-3
C161 0.116 0.466 0.093 !       0.68 eA-3
Q162 0.123 0.163 0.280 !       0.68 eA-3
C163 0.061 0.537 0.105 !       0.67 eA-3
C164 1.008 0.494 0.057 !       0.67 eA-3
Q165 0.102 0.031 0.328 !       0.67 eA-3
Q166 0.225 0.046 0.021 !       0.67 eA-3
Q167 0.105 0.716 0.458 !       0.67 eA-3
Q168 0.785 0.311 0.112 !       0.67 eA-3
Q169 0.930 0.529 0.328 !       0.67 eA-3
Q170 0.465 0.560 0.148 !       0.67 eA-3
Q171 0.435 0.125 0.376 !       0.66 eA-3
Q172 0.877 1.000 0.021 !       0.64 eA-3
Q173 0.767 0.507 0.268 !       0.64 eA-3
Q174 0.222 0.315 0.140 !       0.64 eA-3
Q175 0.157 0.154 0.167 !       0.64 eA-3
Q176 0.471 0.502 0.122 !       0.64 eA-3
Q177 0.866 0.253 0.328 !       0.63 eA-3
Q178 0.909 0.310 0.493 !       0.62 eA-3
Q179 0.443 0.226 0.223 !       0.62 eA-3
Q180 0.604 0.474 0.099 !       0.62 eA-3
C181 0.894 0.666 0.060 !       0.60 eA-3
Q182 0.690 0.877 0.407 !       0.60 eA-3
Q183 0.997 0.041 0.312 !       0.60 eA-3
Q184 0.217 0.651 0.025 !       0.60 eA-3
Q185 0.794 0.278 0.065 !       0.60 eA-3
Q186 0.431 0.714 0.348 !       0.59 eA-3
Q187 0.437 0.089 0.461 !       0.58 eA-3
Q188 0.525 0.224 0.068 !       0.58 eA-3
Q189 0.567 0.437 0.133 !       0.57 eA-3
Q190 0.718 0.344 0.472 !       0.57 eA-3
Q191 0.819 0.884 0.481 !       0.57 eA-3
Q192 0.741 0.286 0.381 !       0.57 eA-3
Q193 0.160 0.182 0.469 !       0.57 eA-3
Q194 0.149 0.463 0.360 !       0.57 eA-3
Q195 0.709 0.161 0.098 !       0.57 eA-3
Q196 0.682 0.281 0.123 !       0.57 eA-3
Q197 0.119 0.152 0.200 !       0.55 eA-3
Q198 0.748 0.439 0.340 !       0.55 eA-3
Q199 0.977 0.468 0.402 !       0.55 eA-3
;
_refine_diff_density_max 0.558
_refine_diff_density_min -0.523
_refine_diff_density_rms 0.089
_refine_ls_extinction_method none
_refine_ls_goodness_of_fit_ref 1.003
_refine_ls_hydrogen_treatment constr
_refine_ls_matrix_type full
_refine_ls_number_parameters 338
_refine_ls_number_reflns 4995
_refine_ls_number_restraints 14
_refine_ls_restrained_S_all 1.003
_refine_ls_R_factor_all 0.0758
_refine_ls_R_factor_gt 0.0523
_refine_ls_shift/su_max 0.000
_refine_ls_shift/su_mean 0.000
_refine_ls_structure_factor_coef Fsqd
_refine_ls_weighting_details 'w=1/[\s^2^(Fo^2^)+(0.0886P)^2^+0.9055P] where P=(Fo^2^+2Fc^2^)/3'
_refine_ls_weighting_scheme calc
_refine_ls_wR_factor_gt 0.1420
_refine_ls_wR_factor_ref 0.1571
_reflns_Friedel_coverage 0.000
_reflns_number_gt 3605
_reflns_number_total 4995
_reflns_threshold_expression 'I > 2\s(I)'
_cod_data_source_file d1ce01093j2.cif
_cod_data_source_block a210714c_sq
_cod_depositor_comments 'Adding full bibliography for 7243497--7243499.cif.'
_cod_original_cell_volume 1416.97(18)
_cod_database_code 7243499
_shelx_shelxl_version_number 2018/3
_shelx_space_group_comment
;
The symmetry employed for this shelxl refinement is uniquely defined
by the following loop, which should always be used as a source of
symmetry information in preference to the above space-group names.
They are only intended as comments.
;
_shelx_estimated_absorpt_t_max 0.865
_shelx_estimated_absorpt_t_min 0.850
_reflns_odcompleteness_completeness 99.86
_reflns_odcompleteness_iscentric 1
_reflns_odcompleteness_theta 26.32
_olex2_refinement_description
;
1. Fixed Uiso
 At 1.2 times of:
  All C(H) groups
 At 1.5 times of:
  All O(H,H) groups
2. Restrained distances
 N8-N7 = N8A-N7A
 1.36 with sigma of 0.01
 N8A-C14A = N8-C14
 1.32 with sigma of 0.01
 N9-C14 = N9A-C14A
 1.34 with sigma of 0.01
 N9-C13 = N9A-C13A
 1.33 with sigma of 0.01
 N7-C13 = N7A-C13A
 1.3 with sigma of 0.01
 N7-C15 = N7A-C15
 1.44 with sigma of 0.01
 C9-C10
 2.12 with sigma of 0.005
 C14-C13
 2.12 with sigma of 0.005
3. Uiso/Uaniso restraints and constraints
Uanis(N7) = Uanis(N7A)
Uanis(N8A) = Uanis(N8)
Uanis(C14A) = Uanis(C14)
Uanis(N9) = Uanis(N9A)
Uanis(C13) = Uanis(C13A)
4. Others
 Sof(N7A)=Sof(N8A)=Sof(C14A)=Sof(H14A)=Sof(N9A)=Sof(C13A)=Sof(H13A)=1-FVAR(1)
 Sof(N7)=Sof(N8)=Sof(N9)=Sof(C13)=Sof(H13)=Sof(C14)=Sof(H14)=FVAR(1)
5.a Riding coordinates:
 O7(H7A,H7B)
5.b Aromatic/amide H refined with riding coordinates:
 C1(H1), C2(H2), C5(H5), C8(H8), C9(H9), C10(H10), C13(H13), C14(H14),
 C16(H16), C14A(H14A), C13A(H13A)
;
_platon_squeeze_void_probe_radius 1.20
_olex2_submission_special_instructions 'No special instructions were received'
_oxdiff_exptl_absorpt_empirical_details
;
Empirical correction (ABSPACK) includes:
- Absorption correction using spherical harmonics
- Frame scaling
;
_oxdiff_exptl_absorpt_empirical_full_max 1.419
_oxdiff_exptl_absorpt_empirical_full_min 0.546

loop_
_space_group_symop_operation_xyz
'x, y, z'
'-x, -y, -z'

loop_
_atom_site_label
_atom_site_type_symbol
_atom_site_fract_x
_atom_site_fract_y
_atom_site_fract_z
_atom_site_U_iso_or_equiv
_atom_site_adp_type
_atom_site_occupancy
_atom_site_site_symmetry_order
_atom_site_calc_flag
_atom_site_refinement_flags_posn
_atom_site_refinement_flags_adp
_atom_site_refinement_flags_occupancy
_atom_site_disorder_assembly
_atom_site_disorder_group
Co1 Co 0.57727(6) 0.93033(6) 0.28578(5) 0.0286(2) Uani 1 1 d . . . . .
Co2 Co 0.000000 1.000000 0.500000 0.0151(2) Uani 1 2 d S T P . .
O1 O 0.5300(4) 0.7353(4) 0.3053(3) 0.0542(11) Uani 1 1 d . . . . .
O2 O 0.4216(4) 0.8134(4) 0.4153(3) 0.0463(9) Uani 1 1 d . . . . .
O3 O 0.2850(3) 0.0895(3) 0.6059(2) 0.0354(8) Uani 1 1 d . . . . .
O4 O 0.1401(3) 0.1520(3) 0.4907(2) 0.0291(7) Uani 1 1 d . . . . .
O5 O 0.7177(4) 0.9423(5) 0.1778(3) 0.0697(14) Uani 1 1 d . . . . .
O6 O 0.7749(5) 1.1525(6) 0.1479(4) 0.0852(16) Uani 1 1 d . . . . .
O7 O 0.4489(4) 0.9705(5) 0.1547(3) 0.0733(14) Uani 1 1 d . . . . .
H7A H 0.454424 0.904430 0.129185 0.110 Uiso 1 1 d R . . . .
H7B H 0.372724 0.987770 0.176795 0.110 Uiso 1 1 d R . . . .
N1 N 0.2286(3) 0.6470(4) 0.5386(3) 0.0230(8) Uani 1 1 d . . . . .
N2 N 0.2653(4) 0.6660(4) 0.6252(3) 0.0336(10) Uani 1 1 d . . . . .
N3 N 0.1302(3) 0.8319(4) 0.5427(3) 0.0220(8) Uani 1 1 d . . . . .
N4 N 0.4230(3) 0.2681(4) 0.3538(3) 0.0259(8) Uani 1 1 d . . . . .
N5 N 0.4351(5) 0.3226(5) 0.2504(3) 0.0541(13) Uani 1 1 d . . . . .
N6 N 0.5066(4) 0.1097(4) 0.3021(3) 0.0305(9) Uani 1 1 d . . . . .
N7 N 1.050(5) 1.032(10) 0.187(2) 0.0299(13) Uani 0.21(2) 1 d D . . A 1
N8 N 1.171(4) 1.063(5) 0.206(2) 0.073(4) Uani 0.21(2) 1 d D . . A 1
N9 N 1.042(4) 1.008(6) 0.346(2) 0.018(2) Uani 0.21(2) 1 d D . . A 1
C1 C 0.2033(4) 0.7795(5) 0.6233(3) 0.0325(11) Uani 1 1 d . . . . .
H1 H 0.209495 0.820325 0.673715 0.039 Uiso 1 1 calc R . . . .
C2 C 0.1510(4) 0.7453(5) 0.4907(3) 0.0275(10) Uani 1 1 d . . . . .
H2 H 0.115919 0.752474 0.429263 0.033 Uiso 1 1 calc R . . . .
C3 C 0.2869(4) 0.5465(4) 0.4976(3) 0.0229(10) Uani 1 1 d . . . . .
C4 C 0.3818(4) 0.5838(4) 0.4195(3) 0.0240(10) Uani 1 1 d . . . . .
C5 C 0.4267(4) 0.4870(4) 0.3759(3) 0.0258(10) Uani 1 1 d . . . . .
H5 H 0.489835 0.509831 0.322395 0.031 Uiso 1 1 calc R . . . .
C6 C 0.3788(4) 0.3577(4) 0.4111(3) 0.0206(9) Uani 1 1 d . . . . .
C7 C 0.2880(4) 0.3169(4) 0.4936(3) 0.0189(9) Uani 1 1 d . . . . .
C8 C 0.2424(4) 0.4151(4) 0.5360(3) 0.0213(9) Uani 1 1 d . . . . .
H8 H 0.181101 0.392015 0.590780 0.026 Uiso 1 1 calc R . . . .
C9 C 0.4847(6) 0.2211(6) 0.2229(3) 0.0525(16) Uani 1 1 d D . . . .
H9 H 0.502968 0.225401 0.155293 0.063 Uiso 1 1 calc R . . . .
C10 C 0.4657(4) 0.1475(5) 0.3831(3) 0.0263(10) Uani 1 1 d D . . . .
H10 H 0.468174 0.093589 0.450641 0.032 Uiso 1 1 calc R . . . .
C11 C 0.4443(5) 0.7229(5) 0.3777(4) 0.0359(12) Uani 1 1 d . . . . .
C12 C 0.2340(4) 0.1739(4) 0.5341(3) 0.0196(9) Uani 1 1 d . . . . .
C13 C 0.974(3) 1.002(6) 0.270(3) 0.0227(19) Uani 0.21(2) 1 d D . . A 1
H13 H 0.886401 0.980721 0.274947 0.027 Uiso 0.21(2) 1 calc R . . A 1
C14 C 1.163(3) 1.035(6) 0.305(2) 0.059(4) Uani 0.21(2) 1 d D . . A 1
H14 H 1.233767 1.034783 0.343458 0.071 Uiso 0.21(2) 1 calc R . . A 1
C15 C 1.0255(4) 1.0212(5) 0.0886(3) 0.0279(11) Uani 1 1 d D . . . .
C16 C 1.1259(4) 1.0055(6) 0.0234(3) 0.0371(13) Uani 1 1 d . . . . .
H16 H 1.210690 1.010127 0.039907 0.045 Uiso 1 1 calc R . . . .
C17 C 0.8984(4) 1.0172(5) 0.0670(3) 0.0306(11) Uani 1 1 d . . . . .
C18 C 0.7853(5) 1.0416(7) 0.1356(4) 0.0421(14) Uani 1 1 d . . . . .
N7A N 1.0561(15) 1.040(2) 0.1832(7) 0.0299(13) Uani 0.79(2) 1 d D . . A 2
N8A N 1.1499(11) 1.1301(16) 0.1843(6) 0.073(4) Uani 0.79(2) 1 d D . . A 2
C14A C 1.1447(9) 1.1163(16) 0.2825(6) 0.059(4) Uani 0.79(2) 1 d D . . A 2
H14A H 1.201516 1.162048 0.309319 0.071 Uiso 0.79(2) 1 calc R . . A 2
N9A N 1.0540(10) 1.0335(14) 0.3415(6) 0.018(2) Uani 0.79(2) 1 d D . . A 2
C13A C 1.0025(10) 0.9869(12) 0.2758(7) 0.0227(19) Uani 0.79(2) 1 d D . . A 2
H13A H 0.935940 0.923689 0.292403 0.027 Uiso 0.79(2) 1 calc R . . A 2

loop_
_atom_site_aniso_label
_atom_site_aniso_U_11
_atom_site_aniso_U_22
_atom_site_aniso_U_33
_atom_site_aniso_U_23
_atom_site_aniso_U_13
_atom_site_aniso_U_12
Co1 0.0315(4) 0.0232(4) 0.0334(4) -0.0134(3) 0.0052(3) -0.0017(3)
Co2 0.0208(4) 0.0125(4) 0.0145(4) -0.0080(3) -0.0019(3) 0.0021(3)
O1 0.067(3) 0.036(2) 0.058(2) -0.014(2) 0.014(2) -0.026(2)
O2 0.053(2) 0.023(2) 0.067(2) -0.0199(19) 0.0002(18) -0.0070(17)
O3 0.0360(19) 0.0216(19) 0.043(2) 0.0012(16) -0.0133(15) -0.0067(15)
O4 0.0326(18) 0.0231(18) 0.0342(17) -0.0106(15) -0.0086(14) -0.0084(14)
O5 0.052(3) 0.105(4) 0.057(3) -0.037(3) 0.029(2) -0.023(3)
O6 0.081(3) 0.094(4) 0.093(4) -0.054(3) 0.022(3) 0.019(3)
O7 0.073(3) 0.068(3) 0.090(3) -0.039(3) -0.019(3) 0.005(3)
N1 0.0249(19) 0.018(2) 0.0295(19) -0.0122(17) -0.0031(15) 0.0004(16)
N2 0.039(2) 0.036(3) 0.035(2) -0.023(2) -0.0109(17) 0.015(2)
N3 0.0252(19) 0.016(2) 0.0266(18) -0.0101(16) -0.0032(14) 0.0065(15)
N4 0.0241(19) 0.029(2) 0.0251(19) -0.0112(17) 0.0064(15) -0.0025(17)
N5 0.097(4) 0.034(3) 0.029(2) -0.009(2) 0.007(2) 0.015(3)
N6 0.032(2) 0.024(2) 0.039(2) -0.0152(19) -0.0002(17) 0.0066(18)
N7 0.023(3) 0.051(4) 0.021(2) -0.019(2) 0.0034(16) -0.008(2)
N8 0.073(5) 0.122(11) 0.022(4) -0.017(5) 0.015(3) -0.073(7)
N9 0.019(3) 0.020(6) 0.0183(19) -0.011(3) 0.0035(16) -0.008(2)
C1 0.037(3) 0.035(3) 0.031(2) -0.017(2) -0.009(2) 0.010(2)
C2 0.034(3) 0.022(3) 0.032(2) -0.016(2) -0.0106(19) 0.013(2)
C3 0.021(2) 0.021(3) 0.033(2) -0.017(2) -0.0042(17) 0.0028(19)
C4 0.027(2) 0.016(2) 0.030(2) -0.008(2) -0.0057(18) -0.0015(19)
C5 0.028(2) 0.022(3) 0.028(2) -0.008(2) 0.0034(18) -0.005(2)
C6 0.021(2) 0.018(2) 0.025(2) -0.0094(19) -0.0018(16) 0.0014(18)
C7 0.018(2) 0.016(2) 0.025(2) -0.0088(18) -0.0050(16) 0.0018(17)
C8 0.022(2) 0.016(2) 0.026(2) -0.0070(19) 0.0011(17) -0.0021(18)
C9 0.081(4) 0.041(4) 0.032(3) -0.009(3) 0.012(3) 0.015(3)
C10 0.031(2) 0.024(3) 0.024(2) -0.009(2) 0.0026(18) 0.004(2)
C11 0.042(3) 0.027(3) 0.035(3) -0.002(2) -0.005(2) -0.008(2)
C12 0.019(2) 0.017(2) 0.024(2) -0.0110(19) 0.0078(17) -0.0034(18)
C13 0.020(4) 0.030(4) 0.019(3) -0.009(3) -0.001(3) 0.001(4)
C14 0.067(5) 0.090(11) 0.031(4) -0.034(6) 0.013(3) -0.053(6)
C15 0.030(2) 0.040(3) 0.018(2) -0.015(2) 0.0037(17) -0.005(2)
C16 0.023(2) 0.072(4) 0.025(2) -0.027(3) 0.0010(19) -0.005(2)
C17 0.026(2) 0.050(3) 0.020(2) -0.018(2) 0.0050(17) 0.000(2)
C18 0.031(3) 0.072(4) 0.027(3) -0.022(3) 0.000(2) -0.007(3)
N7A 0.023(3) 0.051(4) 0.021(2) -0.019(2) 0.0034(16) -0.008(2)
N8A 0.073(5) 0.122(11) 0.022(4) -0.017(5) 0.015(3) -0.073(7)
C14A 0.067(5) 0.090(11) 0.031(4) -0.034(6) 0.013(3) -0.053(6)
N9A 0.019(3) 0.020(6) 0.0183(19) -0.011(3) 0.0035(16) -0.008(2)
C13A 0.020(4) 0.030(4) 0.019(3) -0.009(3) -0.001(3) 0.001(4)

loop_
_atom_type_symbol
_atom_type_description
_atom_type_scat_dispersion_real
_atom_type_scat_dispersion_imag
_atom_type_scat_source
C C 0.0033 0.0016 'International Tables Vol C Tables 4.2.6.8 and 6.1.1.4'
H H 0.0000 0.0000 'International Tables Vol C Tables 4.2.6.8 and 6.1.1.4'
Co Co 0.3494 0.9721 'International Tables Vol C Tables 4.2.6.8 and 6.1.1.4'
N N 0.0061 0.0033 'International Tables Vol C Tables 4.2.6.8 and 6.1.1.4'
O O 0.0106 0.0060 'International Tables Vol C Tables 4.2.6.8 and 6.1.1.4'

loop_
_geom_angle_atom_site_label_1
_geom_angle_atom_site_label_2
_geom_angle_atom_site_label_3
_geom_angle
_geom_angle_site_symmetry_1
_geom_angle_site_symmetry_3
_geom_angle_publ_flag
O1 Co1 O2 58.71(13) . . ?
O1 Co1 O3 102.60(15) . 2_666 ?
O1 Co1 O7 82.56(17) . . ?
O1 Co1 N6 143.47(16) . 1_565 ?
O3 Co1 O2 90.78(13) 2_666 . ?
O3 Co1 O7 172.28(16) 2_666 . ?
O5 Co1 O1 95.71(19) . . ?
O5 Co1 O2 153.98(18) . . ?
O5 Co1 O3 90.50(16) . 2_666 ?
O5 Co1 O7 83.21(18) . . ?
O5 Co1 N6 117.24(19) . 1_565 ?
O7 Co1 O2 96.84(16) . . ?
N6 Co1 O2 88.64(14) 1_565 . ?
N6 Co1 O3 92.97(14) 1_565 2_666 ?
N6 Co1 O7 85.98(16) 1_565 . ?
O4 Co2 O4 180.0 1_565 2_566 ?
O4 Co2 N3 95.99(13) 2_566 2_576 ?
O4 Co2 N3 84.01(13) 1_565 2_576 ?
O4 Co2 N3 95.99(13) 1_565 . ?
O4 Co2 N3 84.01(13) 2_566 . ?
O4 Co2 N9A 94.4(3) 2_566 1_455 ?
O4 Co2 N9A 85.6(3) 2_566 2_676 ?
O4 Co2 N9A 94.4(3) 1_565 2_676 ?
O4 Co2 N9A 85.6(3) 1_565 1_455 ?
N3 Co2 N3 180.0 . 2_576 ?
N3 Co2 N9A 89.0(4) 2_576 1_455 ?
N3 Co2 N9A 91.0(4) . 1_455 ?
N3 Co2 N9A 91.0(4) 2_576 2_676 ?
N3 Co2 N9A 89.0(4) . 2_676 ?
N9 Co2 O4 92.7(11) 2_676 2_566 ?
N9 Co2 O4 87.3(11) 2_676 1_565 ?
N9 Co2 O4 92.7(11) 1_455 1_565 ?
N9 Co2 O4 87.3(11) 1_455 2_566 ?
N9 Co2 N3 87.9(18) 1_455 . ?
N9 Co2 N3 87.9(18) 2_676 2_576 ?
N9 Co2 N3 92.1(18) 2_676 . ?
N9 Co2 N3 92.1(18) 1_455 2_576 ?
N9 Co2 N9 180.0 2_676 1_455 ?
N9 Co2 N9A 7.5(16) 2_676 2_676 ?
N9 Co2 N9A 172.5(16) 1_455 2_676 ?
N9 Co2 N9A 7.5(16) 1_455 1_455 ?
N9 Co2 N9A 172.5(16) 2_676 1_455 ?
C11 O1 Co1 97.0(3) . . ?
C11 O2 Co1 82.4(3) . . ?
C12 O3 Co1 142.5(3) . 2_666 ?
C12 O4 Co2 141.6(3) . 1_545 ?
C18 O5 Co1 125.7(4) . . ?
N2 N1 C3 122.7(3) . . ?
C2 N1 N2 110.8(3) . . ?
C2 N1 C3 125.6(3) . . ?
C1 N2 N1 101.3(3) . . ?
C1 N3 Co2 133.9(3) . . ?
C2 N3 Co2 123.7(3) . . ?
C2 N3 C1 102.2(4) . . ?
N5 N4 C6 116.9(4) . . ?
C10 N4 N5 111.7(3) . . ?
C10 N4 C6 131.0(4) . . ?
C9 N5 N4 101.8(4) . . ?
C9 N6 Co1 123.7(3) . 1_545 ?
C10 N6 Co1 133.2(3) . 1_545 ?
C10 N6 C9 103.0(4) . . ?
N8 N7 C15 120(3) . . ?
C13 N7 N8 111(2) . . ?
C13 N7 C15 129(4) . . ?
C14 N8 N7 103(2) . . ?
C13 N9 Co2 136(2) . 1_655 ?
C13 N9 C14 105.6(9) . . ?
C14 N9 Co2 119(2) . 1_655 ?
N2 C1 N3 115.3(4) . . ?
N1 C2 N3 110.4(4) . . ?
C4 C3 N1 119.8(4) . . ?
C4 C3 C8 121.6(4) . . ?
C8 C3 N1 118.6(4) . . ?
C3 C4 C5 118.0(4) . . ?
C3 C4 C11 125.5(4) . . ?
C5 C4 C11 116.5(4) . . ?
C6 C5 C4 120.5(4) . . ?
C5 C6 N4 116.0(4) . . ?
C5 C6 C7 122.0(4) . . ?
C7 C6 N4 122.0(4) . . ?
C6 C7 C12 122.9(3) . . ?
C8 C7 C6 117.0(4) . . ?
C8 C7 C12 120.0(4) . . ?
C3 C8 C7 120.8(4) . . ?
N5 C9 N6 113.7(4) . . ?
N4 C10 N6 109.8(4) . . ?
O1 C11 C4 115.0(4) . . ?
O2 C11 O1 121.8(5) . . ?
O2 C11 C4 123.0(4) . . ?
O3 C12 C7 119.4(3) . . ?
O4 C12 O3 125.3(4) . . ?
O4 C12 C7 115.3(4) . . ?
N7 C13 N9 108.3(18) . . ?
N8 C14 N9 112.1(18) . . ?
C16 C15 N7 121(3) . . ?
C16 C15 C17 122.1(3) . . ?
C16 C15 N7A 118.1(8) . . ?
C17 C15 N7 117(2) . . ?
C17 C15 N7A 119.8(7) . . ?
C15 C16 C17 120.3(4) . 2_775 ?
C15 C17 C16 117.6(4) . 2_775 ?
C15 C17 C18 123.1(4) . . ?
C16 C17 C18 119.3(4) 2_775 . ?
O5 C18 C17 114.9(5) . . ?
O6 C18 O5 126.5(5) . . ?
O6 C18 C17 118.5(6) . . ?
N8A N7A C15 120.4(8) . . ?
C13A N7A C15 129.9(10) . . ?
C13A N7A N8A 109.6(6) . . ?
C14A N8A N7A 100.2(5) . . ?
N8A C14A N9A 116.8(5) . . ?
C13A N9A C14A 101.5(5) . . ?
N9A C13A N7A 111.8(8) . . ?

loop_
_geom_bond_atom_site_label_1
_geom_bond_atom_site_label_2
_geom_bond_distance
_geom_bond_site_symmetry_2
_geom_bond_publ_flag
Co1 O1 2.028(4) . ?
Co1 O2 2.373(4) . ?
Co1 O3 2.104(3) 2_666 ?
Co1 O5 1.992(4) . ?
Co1 O7 2.254(4) . ?
Co1 N6 2.061(4) 1_565 ?
Co2 O4 2.139(3) 2_566 ?
Co2 O4 2.139(3) 1_565 ?
Co2 N3 2.142(3) 2_576 ?
Co2 N3 2.142(3) . ?
Co2 N9 2.13(3) 2_676 ?
Co2 N9 2.13(3) 1_455 ?
Co2 N9A 2.150(7) 1_455 ?
Co2 N9A 2.150(7) 2_676 ?
O1 C11 1.271(6) . ?
O2 C11 1.222(6) . ?
O3 C12 1.244(5) . ?
O4 C12 1.241(5) . ?
O5 C18 1.224(7) . ?
O6 C18 1.220(7) . ?
N1 N2 1.356(5) . ?
N1 C2 1.322(5) . ?
N1 C3 1.441(5) . ?
N2 C1 1.326(6) . ?
N3 C1 1.356(5) . ?
N3 C2 1.324(5) . ?
N4 N5 1.365(5) . ?
N4 C6 1.449(5) . ?
N4 C10 1.272(6) . ?
N5 C9 1.314(7) . ?
N6 C9 1.352(6) . ?
N6 C10 1.342(5) . ?
N7 N8 1.363(10) . ?
N7 C13 1.305(10) . ?
N7 C15 1.441(10) . ?
N8 C14 1.321(10) . ?
N9 C13 1.324(10) . ?
N9 C14 1.337(10) . ?
C3 C4 1.378(6) . ?
C3 C8 1.381(6) . ?
C4 C5 1.385(6) . ?
C4 C11 1.522(7) . ?
C5 C6 1.372(6) . ?
C6 C7 1.393(6) . ?
C7 C8 1.387(5) . ?
C7 C12 1.521(6) . ?
C15 C16 1.373(6) . ?
C15 C17 1.376(6) . ?
C15 N7A 1.443(6) . ?
C16 C17 1.384(6) 2_775 ?
C17 C18 1.525(6) . ?
N7A N8A 1.368(9) . ?
N7A C13A 1.317(7) . ?
N8A C14A 1.319(7) . ?
C14A N9A 1.337(7) . ?
N9A C13A 1.304(7) . ?

loop_
_geom_torsion_atom_site_label_1
_geom_torsion_atom_site_label_2
_geom_torsion_atom_site_label_3
_geom_torsion_atom_site_label_4
_geom_torsion
_geom_torsion_site_symmetry_1
_geom_torsion_site_symmetry_2
_geom_torsion_site_symmetry_3
_geom_torsion_site_symmetry_4
_geom_torsion_publ_flag
Co1 O1 C11 O2 -4.1(6) . . . . ?
Co1 O1 C11 C4 -178.8(3) . . . . ?
Co1 O2 C11 O1 3.5(5) . . . . ?
Co1 O2 C11 C4 177.8(4) . . . . ?
Co1 O3 C12 O4 -171.5(3) 2_666 . . . ?
Co1 O3 C12 C7 8.6(7) 2_666 . . . ?
Co1 O5 C18 O6 -4.1(9) . . . . ?
Co1 O5 C18 C17 171.4(3) . . . . ?
Co1 N6 C9 N5 177.6(4) 1_545 . . . ?
Co1 N6 C10 N4 -176.0(3) 1_545 . . . ?
Co2 O4 C12 O3 6.4(7) 1_545 . . . ?
Co2 O4 C12 C7 -173.7(3) 1_545 . . . ?
Co2 N3 C1 N2 175.2(3) . . . . ?
Co2 N3 C2 N1 -175.6(3) . . . . ?
Co2 N9 C13 N7 171(6) 1_655 . . . ?
Co2 N9 C14 N8 -168(4) 1_655 . . . ?
Co2 N9A C13A N7A 174.3(14) 1_655 . . . ?
N1 N2 C1 N3 0.5(5) . . . . ?
N1 C3 C4 C5 -174.1(4) . . . . ?
N1 C3 C4 C11 7.2(6) . . . . ?
N1 C3 C8 C7 174.8(3) . . . . ?
N2 N1 C2 N3 -1.1(5) . . . . ?
N2 N1 C3 C4 -98.8(5) . . . . ?
N2 N1 C3 C8 83.4(5) . . . . ?
N4 N5 C9 N6 -1.5(7) . . . . ?
N4 C6 C7 C8 -173.3(3) . . . . ?
N4 C6 C7 C12 3.7(6) . . . . ?
N5 N4 C6 C5 -39.3(5) . . . . ?
N5 N4 C6 C7 137.4(4) . . . . ?
N5 N4 C10 N6 -1.6(5) . . . . ?
N7 N8 C14 N9 -9(7) . . . . ?
N7 C15 C16 C17 174(4) . . . 2_775 ?
N7 C15 C17 C16 -174(4) . . . 2_775 ?
N7 C15 C17 C18 8(4) . . . . ?
N8 N7 C13 N9 -2(9) . . . . ?
N8 N7 C15 C16 18(10) . . . . ?
N8 N7 C15 C17 -167(6) . . . . ?
C1 N3 C2 N1 1.3(5) . . . . ?
C2 N1 N2 C1 0.3(5) . . . . ?
C2 N1 C3 C4 69.4(6) . . . . ?
C2 N1 C3 C8 -108.4(5) . . . . ?
C2 N3 C1 N2 -1.1(6) . . . . ?
C3 N1 N2 C1 170.0(4) . . . . ?
C3 N1 C2 N3 -170.4(4) . . . . ?
C3 C4 C5 C6 -0.9(6) . . . . ?
C3 C4 C11 O1 180.0(4) . . . . ?
C3 C4 C11 O2 5.3(7) . . . . ?
C4 C3 C8 C7 -2.9(6) . . . . ?
C4 C5 C6 N4 174.2(4) . . . . ?
C4 C5 C6 C7 -2.6(6) . . . . ?
C5 C4 C11 O1 1.3(6) . . . . ?
C5 C4 C11 O2 -173.4(4) . . . . ?
C5 C6 C7 C8 3.3(6) . . . . ?
C5 C6 C7 C12 -179.8(4) . . . . ?
C6 N4 N5 C9 175.6(4) . . . . ?
C6 N4 C10 N6 -174.2(4) . . . . ?
C6 C7 C8 C3 -0.5(6) . . . . ?
C6 C7 C12 O3 94.3(5) . . . . ?
C6 C7 C12 O4 -85.6(5) . . . . ?
C8 C3 C4 C5 3.6(6) . . . . ?
C8 C3 C4 C11 -175.0(4) . . . . ?
C8 C7 C12 O3 -88.8(5) . . . . ?
C8 C7 C12 O4 91.3(4) . . . . ?
C9 N6 C10 N4 0.7(5) . . . . ?
C10 N4 N5 C9 1.9(6) . . . . ?
C10 N4 C6 C5 132.9(5) . . . . ?
C10 N4 C6 C7 -50.3(6) . . . . ?
C10 N6 C9 N5 0.6(6) . . . . ?
C11 C4 C5 C6 177.9(4) . . . . ?
C12 C7 C8 C3 -177.6(4) . . . . ?
C13 N7 N8 C14 7(8) . . . . ?
C13 N7 C15 C16 -154(7) . . . . ?
C13 N7 C15 C17 21(11) . . . . ?
C13 N9 C14 N8 8(6) . . . . ?
C14 N9 C13 N7 -3(8) . . . . ?
C15 N7 N8 C14 -167(7) . . . . ?
C15 N7 C13 N9 170(8) . . . . ?
C15 C17 C18 O5 -112.4(6) . . . . ?
C15 C17 C18 O6 63.6(8) . . . . ?
C15 N7A N8A C14A 179.4(18) . . . . ?
C15 N7A C13A N9A -177(2) . . . . ?
C16 C15 C17 C16 0.9(9) . . . 2_775 ?
C16 C15 C17 C18 -176.8(6) . . . . ?
C16 C15 N7A N8A 46(2) . . . . ?
C16 C15 N7A C13A -137(2) . . . . ?
C16 C17 C18 O5 70.0(7) 2_775 . . . ?
C16 C17 C18 O6 -114.1(6) 2_775 . . . ?
C17 C15 C16 C17 -1.0(9) . . . 2_775 ?
C17 C15 N7A N8A -134.6(15) . . . . ?
C17 C15 N7A C13A 42(3) . . . . ?
N7A C15 C16 C17 178.0(11) . . . 2_775 ?
N7A C15 C17 C16 -178.0(12) . . . 2_775 ?
N7A C15 C17 C18 4.3(13) . . . . ?
N7A N8A C14A N9A -3.4(15) . . . . ?
N8A N7A C13A N9A 0(2) . . . . ?
N8A C14A N9A Co2 -172.7(10) . . . 1_655 ?
N8A C14A N9A C13A 3.1(14) . . . . ?
C14A N9A C13A N7A -1.5(17) . . . . ?
C13A N7A N8A C14A 2.2(18) . . . . ?

loop_
_platon_squeeze_void_nr
_platon_squeeze_void_average_x
_platon_squeeze_void_average_y
_platon_squeeze_void_average_z
_platon_squeeze_void_volume
_platon_squeeze_void_count_electrons
_platon_squeeze_void_content
1 -0.043 0.500 1.000 552 252 ' '
